data_1520591
loop_
_publ_author_name
'Fang, Bo'
'Zhang, Lei'
'Hou, Guohua'
'Zi, Guofu'
'Fang, De-Cai'
'Walter, Marc D.'

_publ_section_title
;
 C--H bond activation induced by thorium metallacyclopropene complexes: a
 combined experimental and computational study
;
_journal_issue 8
_journal_name_full 'Chem. Sci.'
_journal_page_first 4897
_journal_paper_doi 10.1039/C5SC01684C
_journal_volume 6
_journal_year 2015
_chemical_formula_moiety 'C49 H72 Th'
_chemical_formula_sum 'C49 H72 Th'
_chemical_formula_weight 893.10
_chemical_name_systematic
; 
 ? 
;
_space_group_crystal_system triclinic
_space_group_IT_number 2
_space_group_name_Hall '-P 1'
_space_group_name_H-M_alt 'P -1'
_symmetry_space_group_name_Hall '-P 1'
_symmetry_space_group_name_H-M 'P -1'
_atom_sites_solution_hydrogens geom
_audit_creation_method SHELXL-2014
_audit_update_record
;
2015-04-11 deposited with the CCDC.
2015-06-10 downloaded from the CCDC.
;
_cell_angle_alpha 80.098(5)
_cell_angle_beta 82.085(4)
_cell_angle_gamma 78.986(5)
_cell_formula_units_Z 2
_cell_length_a 10.468(3)
_cell_length_b 11.297(3)
_cell_length_c 18.569(5)
_cell_measurement_reflns_used 4114
_cell_measurement_temperature 100(2)
_cell_measurement_theta_max 24.75
_cell_measurement_theta_min 2.18
_cell_volume 2110.8(10)
_computing_cell_refinement 'Bruker SAINT'
_computing_data_collection 'Bruker APEX2'
_computing_data_reduction 'Bruker SAINT'
_computing_molecular_graphics 'Bruker SHELXTL'
_computing_publication_material 'Bruker SHELXTL'
_computing_structure_refinement 'SHELXL-2014 (Sheldrick, 2014)'
_computing_structure_solution 'SHELXS-97 (Sheldrick 2008)'
_diffrn_ambient_temperature 100(2)
_diffrn_measured_fraction_theta_full 0.996
_diffrn_measured_fraction_theta_max 0.988
_diffrn_measurement_device_type 'Bruker APEX-II CCD'
_diffrn_measurement_method '\f and \w scans'
_diffrn_radiation_type MoK\a
_diffrn_radiation_wavelength 0.71073
_diffrn_reflns_av_R_equivalents 0.0434
_diffrn_reflns_av_unetI/netI 0.0900
_diffrn_reflns_laue_measured_fraction_full 0.996
_diffrn_reflns_laue_measured_fraction_max 0.988
_diffrn_reflns_limit_h_max 11
_diffrn_reflns_limit_h_min -13
_diffrn_reflns_limit_k_max 14
_diffrn_reflns_limit_k_min -14
_diffrn_reflns_limit_l_max 24
_diffrn_reflns_limit_l_min -24
_diffrn_reflns_number 14481
_diffrn_reflns_point_group_measured_fraction_full 0.996
_diffrn_reflns_point_group_measured_fraction_max 0.988
_diffrn_reflns_theta_full 25.242
_diffrn_reflns_theta_max 27.639
_diffrn_reflns_theta_min 1.857
_exptl_absorpt_coefficient_mu 3.563
_exptl_absorpt_correction_T_max 0.75
_exptl_absorpt_correction_T_min 0.61
_exptl_absorpt_correction_type multi-scan
_exptl_absorpt_process_details SADABS
_exptl_crystal_colour orange
_exptl_crystal_density_diffrn 1.405
_exptl_crystal_description block
_exptl_crystal_F_000 912
_exptl_crystal_size_max 0.200
_exptl_crystal_size_mid 0.200
_exptl_crystal_size_min 0.150
_refine_diff_density_max 3.513
_refine_diff_density_min -1.301
_refine_diff_density_rms 0.186
_refine_ls_extinction_method none
_refine_ls_goodness_of_fit_ref 0.995
_refine_ls_hydrogen_treatment constr
_refine_ls_matrix_type full
_refine_ls_number_parameters 468
_refine_ls_number_reflns 9716
_refine_ls_number_restraints 0
_refine_ls_restrained_S_all 0.995
_refine_ls_R_factor_all 0.0580
_refine_ls_R_factor_gt 0.0462
_refine_ls_shift/su_max 0.002
_refine_ls_shift/su_mean 0.000
_refine_ls_structure_factor_coef Fsqd
_refine_ls_weighting_details 'w=1/[\s^2^(Fo^2^)+(0.0402P)^2^] where P=(Fo^2^+2Fc^2^)/3'
_refine_ls_weighting_scheme calc
_refine_ls_wR_factor_gt 0.0943
_refine_ls_wR_factor_ref 0.1005
_reflns_Friedel_coverage 0.000
_reflns_number_gt 8286
_reflns_number_total 9716
_reflns_threshold_expression 'I > 2\s(I)'
_cod_data_source_file c5sc01684c2.cif
_cod_data_source_block compound9
_cod_depositor_comments 'Adding full bibliography for 1520589--1520594.cif.'
_cod_original_cell_volume 2110.9(9)
_cod_database_code 1520591
_audit_block_doi 10.5517/cc14jz4s
_shelx_space_group_comment
; 
The symmetry employed for this shelxl refinement is uniquely defined 
by the following loop, which should always be used as a source of 
symmetry information in preference to the above space-group names. 
They are only intended as comments. 
;
_shelx_estimated_absorpt_t_min 0.536
_shelx_estimated_absorpt_t_max 0.617
_shelxl_version_number 2014-3

loop_
_space_group_symop_operation_xyz
'x, y, z'
'-x, -y, -z'

loop_
_atom_site_label
_atom_site_type_symbol
_atom_site_fract_x
_atom_site_fract_y
_atom_site_fract_z
_atom_site_U_iso_or_equiv
_atom_site_adp_type
_atom_site_occupancy
_atom_site_site_symmetry_order
_atom_site_calc_flag
_atom_site_refinement_flags_posn
_atom_site_refinement_flags_adp
C1 C 0.6819(5) -0.1741(5) 0.6940(3) 0.0151(11) Uani 1 1 d . .
C2 C 0.6363(5) -0.1910(5) 0.7716(3) 0.0174(11) Uani 1 1 d . .
C3 C 0.5011(5) -0.2017(5) 0.7776(3) 0.0168(11) Uani 1 1 d . .
H3 H 0.4454 -0.2098 0.8224 0.020 Uiso 1 1 calc R U
C4 C 0.4626(5) -0.1986(5) 0.7076(3) 0.0170(11) Uani 1 1 d . .
C5 C 0.5721(5) -0.1791(5) 0.6565(3) 0.0171(12) Uani 1 1 d . .
H5 H 0.5732 -0.1705 0.6047 0.020 Uiso 1 1 calc R U
C6 C 0.8195(5) -0.1794(5) 0.6514(3) 0.0185(12) Uani 1 1 d . .
C7 C 0.8116(5) -0.1649(5) 0.5683(3) 0.0236(13) Uani 1 1 d . .
H7A H 0.7800 -0.2351 0.5569 0.035 Uiso 1 1 calc R U
H7B H 0.8987 -0.1602 0.5419 0.035 Uiso 1 1 calc R U
H7C H 0.7511 -0.0900 0.5530 0.035 Uiso 1 1 calc R U
C8 C 0.8917(5) -0.0773(5) 0.6623(3) 0.0216(12) Uani 1 1 d . .
H8A H 0.8419 0.0023 0.6442 0.032 Uiso 1 1 calc R U
H8B H 0.9791 -0.0877 0.6351 0.032 Uiso 1 1 calc R U
H8C H 0.8996 -0.0820 0.7148 0.032 Uiso 1 1 calc R U
C9 C 0.9021(5) -0.3050(5) 0.6721(4) 0.0259(14) Uani 1 1 d . .
H9A H 0.9198 -0.3149 0.7235 0.039 Uiso 1 1 calc R U
H9B H 0.9850 -0.3120 0.6401 0.039 Uiso 1 1 calc R U
H9C H 0.8543 -0.3686 0.6660 0.039 Uiso 1 1 calc R U
C10 C 0.7034(5) -0.2277(5) 0.8437(3) 0.0198(12) Uani 1 1 d . .
C11 C 0.8344(5) -0.1862(5) 0.8439(3) 0.0215(12) Uani 1 1 d . .
H11A H 0.8657 -0.2133 0.8924 0.032 Uiso 1 1 calc R U
H11B H 0.8227 -0.0970 0.8329 0.032 Uiso 1 1 calc R U
H11C H 0.8987 -0.2217 0.8065 0.032 Uiso 1 1 calc R U
C12 C 0.7270(6) -0.3675(5) 0.8603(4) 0.0287(14) Uani 1 1 d . .
H12A H 0.7714 -0.3944 0.9049 0.043 Uiso 1 1 calc R U
H12B H 0.7817 -0.4012 0.8188 0.043 Uiso 1 1 calc R U
H12C H 0.6429 -0.3963 0.8677 0.043 Uiso 1 1 calc R U
C13 C 0.6134(5) -0.1780(6) 0.9087(3) 0.0250(13) Uani 1 1 d . .
H13A H 0.5293 -0.2064 0.9135 0.038 Uiso 1 1 calc R U
H13B H 0.5986 -0.0886 0.8999 0.038 Uiso 1 1 calc R U
H13C H 0.6549 -0.2074 0.9541 0.038 Uiso 1 1 calc R U
C14 C 0.3371(5) -0.2362(5) 0.6921(3) 0.0215(13) Uani 1 1 d . .
C15 C 0.3621(8) -0.3737(7) 0.6982(7) 0.077(4) Uani 1 1 d . .
H15A H 0.2814 -0.4014 0.6925 0.115 Uiso 1 1 calc R U
H15B H 0.3907 -0.4098 0.7464 0.115 Uiso 1 1 calc R U
H15C H 0.4305 -0.3989 0.6595 0.115 Uiso 1 1 calc R U
C16 C 0.2238(6) -0.2014(8) 0.7500(4) 0.050(2) Uani 1 1 d . .
H16A H 0.2051 -0.1125 0.7477 0.075 Uiso 1 1 calc R U
H16B H 0.2475 -0.2394 0.7990 0.075 Uiso 1 1 calc R U
H16C H 0.1459 -0.2299 0.7404 0.075 Uiso 1 1 calc R U
C17 C 0.2944(7) -0.1800(8) 0.6184(4) 0.052(2) Uani 1 1 d . .
H17A H 0.3677 -0.1946 0.5803 0.078 Uiso 1 1 calc R U
H17B H 0.2658 -0.0919 0.6175 0.078 Uiso 1 1 calc R U
H17C H 0.2216 -0.2165 0.6092 0.078 Uiso 1 1 calc R U
C18 C 0.2661(5) 0.1326(5) 0.8243(3) 0.0162(11) Uani 1 1 d . .
C19 C 0.2510(5) 0.2224(5) 0.7603(3) 0.0138(11) Uani 1 1 d . .
C20 C 0.3697(5) 0.2732(5) 0.7441(3) 0.0172(12) Uani 1 1 d . .
H20 H 0.3877 0.3328 0.7031 0.021 Uiso 1 1 calc R U
C21 C 0.4561(5) 0.2217(5) 0.7982(3) 0.0149(11) Uani 1 1 d . .
C22 C 0.3951(5) 0.1331(5) 0.8446(3) 0.0152(11) Uani 1 1 d . .
H22 H 0.4331 0.0799 0.8845 0.018 Uiso 1 1 calc R U
C23 C 0.1698(5) 0.0722(5) 0.8844(3) 0.0205(12) Uani 1 1 d . .
C24 C 0.2398(6) -0.0447(5) 0.9265(3) 0.0280(14) Uani 1 1 d . .
H24A H 0.1780 -0.0789 0.9654 0.042 Uiso 1 1 calc R U
H24B H 0.3124 -0.0264 0.9485 0.042 Uiso 1 1 calc R U
H24C H 0.2739 -0.1039 0.8927 0.042 Uiso 1 1 calc R U
C25 C 0.0468(5) 0.0425(6) 0.8611(3) 0.0277(14) Uani 1 1 d . .
H25A H 0.0717 -0.0114 0.8235 0.042 Uiso 1 1 calc R U
H25B H -0.0079 0.1181 0.8409 0.042 Uiso 1 1 calc R U
H25C H -0.0023 0.0016 0.9039 0.042 Uiso 1 1 calc R U
C26 C 0.1254(6) 0.1646(6) 0.9400(3) 0.0295(14) Uani 1 1 d . .
H26A H 0.0800 0.2415 0.9150 0.044 Uiso 1 1 calc R U
H26B H 0.2022 0.1796 0.9596 0.044 Uiso 1 1 calc R U
H26C H 0.0660 0.1309 0.9805 0.044 Uiso 1 1 calc R U
C27 C 0.1300(5) 0.2779(5) 0.7187(3) 0.0194(12) Uani 1 1 d . .
C28 C 0.0696(5) 0.1815(5) 0.6909(3) 0.0235(13) Uani 1 1 d . .
H28A H 0.0612 0.1129 0.7305 0.035 Uiso 1 1 calc R U
H28B H 0.1265 0.1522 0.6488 0.035 Uiso 1 1 calc R U
H28C H -0.0170 0.2185 0.6758 0.035 Uiso 1 1 calc R U
C29 C 0.0272(6) 0.3505(6) 0.7697(4) 0.0305(15) Uani 1 1 d . .
H29A H -0.0063 0.2943 0.8111 0.046 Uiso 1 1 calc R U
H29B H -0.0452 0.3947 0.7421 0.046 Uiso 1 1 calc R U
H29C H 0.0677 0.4089 0.7883 0.046 Uiso 1 1 calc R U
C30 C 0.1641(5) 0.3693(6) 0.6510(3) 0.0259(14) Uani 1 1 d . .
H30A H 0.0853 0.4040 0.6265 0.039 Uiso 1 1 calc R U
H30B H 0.2304 0.3276 0.6169 0.039 Uiso 1 1 calc R U
H30C H 0.1986 0.4348 0.6663 0.039 Uiso 1 1 calc R U
C31 C 0.6015(5) 0.2299(5) 0.7943(3) 0.0169(11) Uani 1 1 d . .
C32 C 0.6441(5) 0.2062(6) 0.8716(3) 0.0240(13) Uani 1 1 d . .
H32A H 0.5877 0.2633 0.9015 0.036 Uiso 1 1 calc R U
H32B H 0.7352 0.2178 0.8689 0.036 Uiso 1 1 calc R U
H32C H 0.6367 0.1224 0.8941 0.036 Uiso 1 1 calc R U
C33 C 0.6253(5) 0.3578(5) 0.7572(3) 0.0228(13) Uani 1 1 d . .
H33A H 0.5942 0.3756 0.7084 0.034 Uiso 1 1 calc R U
H33B H 0.7191 0.3606 0.7522 0.034 Uiso 1 1 calc R U
H33C H 0.5776 0.4186 0.7874 0.034 Uiso 1 1 calc R U
C34 C 0.6716(5) 0.1308(5) 0.7480(3) 0.0208(12) Uani 1 1 d . .
H34A H 0.7309 0.0671 0.7770 0.025 Uiso 1 1 calc R U
H34B H 0.7228 0.1664 0.7034 0.025 Uiso 1 1 calc R U
C35 C 0.3972(6) 0.0958(6) 0.5843(3) 0.0239(13) Uani 1 1 d . .
H35A H 0.4303 0.0332 0.5518 0.029 Uiso 1 1 calc R U
H35B H 0.3012 0.1218 0.5854 0.029 Uiso 1 1 calc R U
C36 C 0.4675(5) 0.1907(6) 0.5737(3) 0.0234(13) Uani 1 1 d . .
H36 H 0.4196 0.2711 0.5639 0.028 Uiso 1 1 calc R U
C37 C 0.5997(5) 0.1796(5) 0.5761(3) 0.0215(12) Uani 1 1 d . .
H37 H 0.6477 0.0995 0.5866 0.026 Uiso 1 1 calc R U
C38 C 0.6733(5) 0.2803(5) 0.5639(3) 0.0224(13) Uani 1 1 d . .
C39 C 0.8097(6) 0.2586(6) 0.5504(3) 0.0246(13) Uani 1 1 d . .
H39 H 0.8541 0.1771 0.5493 0.030 Uiso 1 1 calc R U
C40 C 0.8820(6) 0.3511(6) 0.5384(3) 0.0289(14) Uani 1 1 d . .
H40 H 0.9748 0.3325 0.5300 0.035 Uiso 1 1 calc R U
C41 C 0.8213(7) 0.4703(6) 0.5385(4) 0.0331(15) Uani 1 1 d . .
H41 H 0.8715 0.5340 0.5311 0.040 Uiso 1 1 calc R U
C42 C 0.6859(7) 0.4962(6) 0.5497(4) 0.0342(16) Uani 1 1 d . .
H42 H 0.6427 0.5784 0.5484 0.041 Uiso 1 1 calc R U
C43 C 0.6132(6) 0.4028(6) 0.5627(3) 0.0283(14) Uani 1 1 d . .
H43 H 0.5205 0.4220 0.5709 0.034 Uiso 1 1 calc R U
C44 C 0.7439(6) 0.5308(6) 0.1056(4) 0.0356(16) Uani 1 1 d . .
H44 H 0.7296 0.5907 0.1374 0.043 Uiso 1 1 calc R U
C45 C 0.8678(6) 0.4754(7) 0.0845(4) 0.0377(17) Uani 1 1 d . .
H45 H 0.9400 0.4969 0.1022 0.045 Uiso 1 1 calc R U
C46 C 0.8902(6) 0.3893(6) 0.0384(4) 0.0342(16) Uani 1 1 d . .
H46 H 0.9770 0.3516 0.0242 0.041 Uiso 1 1 calc R U
C47 C 0.7859(7) 0.3581(6) 0.0129(4) 0.0324(15) Uani 1 1 d . .
H47 H 0.8009 0.2988 -0.0193 0.039 Uiso 1 1 calc R U
C48 C 0.6602(7) 0.4118(6) 0.0336(4) 0.0350(16) Uani 1 1 d . .
H48 H 0.5883 0.3895 0.0162 0.042 Uiso 1 1 calc R U
C49 C 0.6390(7) 0.4982(7) 0.0799(4) 0.0422(18) Uani 1 1 d . .
H49 H 0.5522 0.5358 0.0942 0.051 Uiso 1 1 calc R U
Th1 Th 0.48418(2) 0.04410(2) 0.71442(2) 0.01238(7) Uani 1 1 d . .

loop_
_atom_site_aniso_label
_atom_site_aniso_U_11
_atom_site_aniso_U_22
_atom_site_aniso_U_33
_atom_site_aniso_U_23
_atom_site_aniso_U_13
_atom_site_aniso_U_12
C1 0.007(2) 0.012(3) 0.025(3) -0.004(2) 0.001(2) -0.0010(19)
C2 0.017(3) 0.011(3) 0.023(3) -0.002(2) -0.005(2) 0.000(2)
C3 0.018(3) 0.013(3) 0.019(3) -0.002(2) -0.003(2) -0.001(2)
C4 0.013(3) 0.014(3) 0.024(3) -0.003(2) -0.003(2) -0.002(2)
C5 0.014(3) 0.022(3) 0.016(3) -0.007(2) -0.006(2) 0.003(2)
C6 0.013(3) 0.014(3) 0.027(3) -0.004(2) 0.000(2) 0.001(2)
C7 0.017(3) 0.027(3) 0.027(3) -0.014(3) 0.007(2) -0.001(2)
C8 0.020(3) 0.019(3) 0.025(3) 0.000(2) 0.001(2) -0.005(2)
C9 0.018(3) 0.024(3) 0.032(4) -0.004(3) -0.003(2) 0.005(2)
C10 0.018(3) 0.021(3) 0.019(3) 0.002(2) -0.007(2) -0.001(2)
C11 0.018(3) 0.021(3) 0.026(3) 0.001(2) -0.010(2) -0.001(2)
C12 0.023(3) 0.026(3) 0.033(4) 0.006(3) -0.008(3) 0.000(3)
C13 0.020(3) 0.032(4) 0.024(3) -0.002(3) -0.012(2) -0.002(2)
C14 0.014(3) 0.024(3) 0.028(3) -0.006(3) -0.006(2) -0.001(2)
C15 0.047(5) 0.030(5) 0.167(11) -0.030(6) -0.038(6) -0.004(4)
C16 0.022(4) 0.082(6) 0.055(5) -0.032(5) -0.002(3) -0.014(4)
C17 0.048(5) 0.091(7) 0.028(4) 0.016(4) -0.019(3) -0.048(4)
C18 0.008(2) 0.017(3) 0.024(3) -0.009(2) 0.002(2) -0.001(2)
C19 0.010(2) 0.015(3) 0.018(3) -0.008(2) 0.000(2) -0.003(2)
C20 0.015(3) 0.015(3) 0.021(3) -0.008(2) -0.005(2) 0.004(2)
C21 0.013(3) 0.018(3) 0.015(3) -0.010(2) 0.002(2) -0.003(2)
C22 0.013(3) 0.021(3) 0.013(3) -0.007(2) -0.003(2) 0.000(2)
C23 0.015(3) 0.024(3) 0.021(3) -0.004(2) 0.002(2) -0.002(2)
C24 0.024(3) 0.027(3) 0.028(4) 0.002(3) 0.007(3) -0.005(3)
C25 0.024(3) 0.029(4) 0.031(4) -0.001(3) 0.000(3) -0.010(3)
C26 0.033(3) 0.031(4) 0.025(3) -0.011(3) 0.005(3) -0.008(3)
C27 0.015(3) 0.019(3) 0.026(3) -0.003(2) -0.007(2) -0.003(2)
C28 0.023(3) 0.023(3) 0.028(3) -0.001(3) -0.014(2) -0.007(2)
C29 0.023(3) 0.027(4) 0.039(4) -0.006(3) -0.008(3) 0.005(3)
C30 0.016(3) 0.030(4) 0.033(4) -0.005(3) -0.012(3) 0.000(2)
C31 0.012(3) 0.023(3) 0.018(3) -0.007(2) 0.001(2) -0.006(2)
C32 0.016(3) 0.036(4) 0.022(3) -0.009(3) -0.007(2) -0.003(2)
C33 0.013(3) 0.023(3) 0.034(4) -0.006(3) -0.001(2) -0.008(2)
C34 0.013(3) 0.025(3) 0.025(3) -0.007(3) -0.002(2) 0.000(2)
C35 0.023(3) 0.033(4) 0.015(3) -0.001(3) -0.004(2) -0.004(3)
C36 0.022(3) 0.034(4) 0.011(3) 0.003(2) -0.008(2) 0.002(2)
C37 0.020(3) 0.023(3) 0.018(3) -0.001(2) -0.001(2) 0.003(2)
C38 0.024(3) 0.023(3) 0.019(3) -0.003(2) 0.000(2) -0.002(2)
C39 0.023(3) 0.029(3) 0.022(3) -0.004(3) -0.005(2) 0.000(2)
C40 0.027(3) 0.039(4) 0.023(3) -0.003(3) -0.005(3) -0.010(3)
C41 0.043(4) 0.028(4) 0.027(4) 0.005(3) -0.002(3) -0.013(3)
C42 0.044(4) 0.021(3) 0.033(4) 0.002(3) 0.001(3) -0.002(3)
C43 0.027(3) 0.025(3) 0.030(4) 0.000(3) 0.000(3) -0.003(3)
C44 0.038(4) 0.032(4) 0.040(4) -0.017(3) 0.007(3) -0.010(3)
C45 0.028(4) 0.049(5) 0.038(4) -0.012(4) -0.001(3) -0.010(3)
C46 0.036(4) 0.032(4) 0.033(4) -0.015(3) -0.007(3) 0.009(3)
C47 0.045(4) 0.024(4) 0.030(4) -0.009(3) -0.008(3) -0.002(3)
C48 0.037(4) 0.033(4) 0.036(4) 0.006(3) -0.007(3) -0.014(3)
C49 0.027(4) 0.050(5) 0.043(5) -0.011(4) 0.008(3) 0.005(3)
Th1 0.00988(10) 0.01421(11) 0.01308(10) -0.00314(7) -0.00215(7) -0.00047(7)

loop_
_atom_type_symbol
_atom_type_description
_atom_type_scat_dispersion_real
_atom_type_scat_dispersion_imag
_atom_type_scat_source
C C 0.0033 0.0016 'International Tables Vol C Tables 4.2.6.8 and 6.1.1.4'
H H 0.0000 0.0000 'International Tables Vol C Tables 4.2.6.8 and 6.1.1.4'
Th Th -7.2400 8.8979 'International Tables Vol C Tables 4.2.6.8 and 6.1.1.4'

loop_
_geom_angle_atom_site_label_1
_geom_angle_atom_site_label_2
_geom_angle_atom_site_label_3
_geom_angle
C5 C1 C2 105.9(4)
C5 C1 C6 119.8(5)
C2 C1 C6 132.8(5)
C5 C1 Th1 72.1(3)
C2 C1 Th1 75.3(3)
C6 C1 Th1 127.6(3)
C3 C2 C1 106.8(5)
C3 C2 C10 116.3(5)
C1 C2 C10 135.1(5)
C3 C2 Th1 70.7(3)
C1 C2 Th1 76.2(3)
C10 C2 Th1 129.0(3)
C4 C3 C2 110.3(5)
C4 C3 Th1 76.1(3)
C2 C3 Th1 80.5(3)
C4 C3 H3 124.9
C2 C3 H3 124.9
Th1 C3 H3 110.7
C3 C4 C5 106.5(5)
C3 C4 C14 125.7(5)
C5 C4 C14 126.7(5)
C3 C4 Th1 75.0(3)
C5 C4 Th1 76.9(3)
C14 C4 Th1 123.4(3)
C4 C5 C1 110.4(5)
C4 C5 Th1 74.3(3)
C1 C5 Th1 79.2(3)
C4 C5 H5 124.8
C1 C5 H5 124.8
Th1 C5 H5 113.7
C9 C6 C7 106.0(4)
C9 C6 C1 109.7(5)
C7 C6 C1 110.7(4)
C9 C6 C8 110.5(5)
C7 C6 C8 105.7(5)
C1 C6 C8 113.9(4)
C6 C7 H7A 109.5
C6 C7 H7B 109.5
H7A C7 H7B 109.5
C6 C7 H7C 109.5
H7A C7 H7C 109.5
H7B C7 H7C 109.5
C6 C8 H8A 109.5
C6 C8 H8B 109.5
H8A C8 H8B 109.5
C6 C8 H8C 109.5
H8A C8 H8C 109.5
H8B C8 H8C 109.5
C6 C9 H9A 109.5
C6 C9 H9B 109.5
H9A C9 H9B 109.5
C6 C9 H9C 109.5
H9A C9 H9C 109.5
H9B C9 H9C 109.5
C11 C10 C12 107.6(4)
C11 C10 C13 105.6(4)
C12 C10 C13 108.1(5)
C11 C10 C2 117.2(5)
C12 C10 C2 107.0(4)
C13 C10 C2 111.0(4)
C10 C11 H11A 109.5
C10 C11 H11B 109.5
H11A C11 H11B 109.5
C10 C11 H11C 109.5
H11A C11 H11C 109.5
H11B C11 H11C 109.5
C10 C12 H12A 109.5
C10 C12 H12B 109.5
H12A C12 H12B 109.5
C10 C12 H12C 109.5
H12A C12 H12C 109.5
H12B C12 H12C 109.5
C10 C13 H13A 109.5
C10 C13 H13B 109.5
H13A C13 H13B 109.5
C10 C13 H13C 109.5
H13A C13 H13C 109.5
H13B C13 H13C 109.5
C17 C14 C15 109.9(6)
C17 C14 C16 107.5(5)
C15 C14 C16 107.3(7)
C17 C14 C4 113.7(5)
C15 C14 C4 107.3(5)
C16 C14 C4 110.9(5)
C14 C15 H15A 109.5
C14 C15 H15B 109.5
H15A C15 H15B 109.5
C14 C15 H15C 109.5
H15A C15 H15C 109.5
H15B C15 H15C 109.5
C14 C16 H16A 109.5
C14 C16 H16B 109.5
H16A C16 H16B 109.5
C14 C16 H16C 109.5
H16A C16 H16C 109.5
H16B C16 H16C 109.5
C14 C17 H17A 109.5
C14 C17 H17B 109.5
H17A C17 H17B 109.5
C14 C17 H17C 109.5
H17A C17 H17C 109.5
H17B C17 H17C 109.5
C19 C18 C22 105.7(5)
C19 C18 C23 134.5(4)
C22 C18 C23 116.5(5)
C19 C18 Th1 75.9(3)
C22 C18 Th1 66.6(3)
C23 C18 Th1 135.6(3)
C18 C19 C20 106.9(4)
C18 C19 C27 131.0(5)
C20 C19 C27 121.4(5)
C18 C19 Th1 76.4(3)
C20 C19 Th1 66.7(3)
C27 C19 Th1 128.2(3)
C21 C20 C19 110.4(5)
C21 C20 Th1 72.7(3)
C19 C20 Th1 84.5(3)
C21 C20 H20 124.8
C19 C20 H20 124.8
Th1 C20 H20 110.1
C22 C21 C20 105.5(5)
C22 C21 C31 124.6(5)
C20 C21 C31 127.4(5)
C22 C21 Th1 77.6(3)
C20 C21 Th1 77.1(3)
C31 C21 Th1 97.4(3)
C21 C22 C18 111.3(5)
C21 C22 Th1 72.7(3)
C18 C22 Th1 84.5(3)
C21 C22 H22 124.3
C18 C22 H22 124.3
Th1 C22 H22 110.4
C25 C23 C24 107.2(5)
C25 C23 C18 118.4(5)
C24 C23 C18 111.1(4)
C25 C23 C26 107.6(5)
C24 C23 C26 106.8(5)
C18 C23 C26 105.1(5)
C23 C24 H24A 109.5
C23 C24 H24B 109.5
H24A C24 H24B 109.5
C23 C24 H24C 109.5
H24A C24 H24C 109.5
H24B C24 H24C 109.5
C23 C25 H25A 109.5
C23 C25 H25B 109.5
H25A C25 H25B 109.5
C23 C25 H25C 109.5
H25A C25 H25C 109.5
H25B C25 H25C 109.5
C23 C26 H26A 109.5
C23 C26 H26B 109.5
H26A C26 H26B 109.5
C23 C26 H26C 109.5
H26A C26 H26C 109.5
H26B C26 H26C 109.5
C30 C27 C29 106.2(5)
C30 C27 C28 106.5(5)
C29 C27 C28 110.4(5)
C30 C27 C19 111.4(4)
C29 C27 C19 108.6(4)
C28 C27 C19 113.4(4)
C27 C28 H28A 109.5
C27 C28 H28B 109.5
H28A C28 H28B 109.5
C27 C28 H28C 109.5
H28A C28 H28C 109.5
H28B C28 H28C 109.5
C27 C29 H29A 109.5
C27 C29 H29B 109.5
H29A C29 H29B 109.5
C27 C29 H29C 109.5
H29A C29 H29C 109.5
H29B C29 H29C 109.5
C27 C30 H30A 109.5
C27 C30 H30B 109.5
H30A C30 H30B 109.5
C27 C30 H30C 109.5
H30A C30 H30C 109.5
H30B C30 H30C 109.5
C32 C31 C21 110.0(4)
C32 C31 C34 112.1(5)
C21 C31 C34 104.1(4)
C32 C31 C33 108.8(5)
C21 C31 C33 110.1(4)
C34 C31 C33 111.7(5)
C31 C32 H32A 109.5
C31 C32 H32B 109.5
H32A C32 H32B 109.5
C31 C32 H32C 109.5
H32A C32 H32C 109.5
H32B C32 H32C 109.5
C31 C33 H33A 109.5
C31 C33 H33B 109.5
H33A C33 H33B 109.5
C31 C33 H33C 109.5
H33A C33 H33C 109.5
H33B C33 H33C 109.5
C31 C34 Th1 103.4(3)
C31 C34 H34A 111.1
Th1 C34 H34A 111.1
C31 C34 H34B 111.1
Th1 C34 H34B 111.1
H34A C34 H34B 109.0
C36 C35 Th1 84.3(3)
C36 C35 H35A 114.6
Th1 C35 H35A 114.6
C36 C35 H35B 114.6
Th1 C35 H35B 114.6
H35A C35 H35B 111.7
C37 C36 C35 126.2(6)
C37 C36 Th1 81.9(3)
C35 C36 Th1 66.8(3)
C37 C36 H36 116.9
C35 C36 H36 116.9
Th1 C36 H36 126.3
C36 C37 C38 125.7(5)
C36 C37 Th1 71.0(3)
C38 C37 Th1 131.2(4)
C36 C37 H37 117.1
C38 C37 H37 117.1
Th1 C37 H37 68.5
C39 C38 C43 116.3(6)
C39 C38 C37 120.7(5)
C43 C38 C37 123.0(5)
C40 C39 C38 122.2(6)
C40 C39 H39 118.9
C38 C39 H39 118.9
C39 C40 C41 120.6(6)
C39 C40 H40 119.7
C41 C40 H40 119.7
C40 C41 C42 119.0(6)
C40 C41 H41 120.5
C42 C41 H41 120.5
C43 C42 C41 120.3(6)
C43 C42 H42 119.8
C41 C42 H42 119.8
C42 C43 C38 121.5(6)
C42 C43 H43 119.2
C38 C43 H43 119.2
C45 C44 C49 118.9(6)
C45 C44 H44 120.6
C49 C44 H44 120.6
C44 C45 C46 121.3(6)
C44 C45 H45 119.4
C46 C45 H45 119.4
C45 C46 C47 119.4(6)
C45 C46 H46 120.3
C47 C46 H46 120.3
C48 C47 C46 120.5(6)
C48 C47 H47 119.7
C46 C47 H47 119.8
C47 C48 C49 119.5(6)
C47 C48 H48 120.2
C49 C48 H48 120.2
C48 C49 C44 120.4(6)
C48 C49 H49 119.8
C44 C49 H49 119.8
C34 Th1 C35 124.01(19)
C34 Th1 C21 55.06(16)
C35 Th1 C21 119.36(18)
C34 Th1 C20 76.02(16)
C35 Th1 C20 90.04(17)
C21 Th1 C20 30.18(15)
C34 Th1 C22 73.83(16)
C35 Th1 C22 132.03(17)
C21 Th1 C22 29.67(16)
C20 Th1 C22 48.04(17)
C34 Th1 C3 109.79(17)
C35 Th1 C3 114.39(17)
C21 Th1 C3 121.30(16)
C20 Th1 C3 140.50(17)
C22 Th1 C3 94.73(16)
C34 Th1 C4 130.34(16)
C35 Th1 C4 85.54(18)
C21 Th1 C4 147.21(17)
C20 Th1 C4 149.68(16)
C22 Th1 C4 117.85(16)
C3 Th1 C4 28.92(15)
C34 Th1 C36 95.89(18)
C35 Th1 C36 28.92(17)
C21 Th1 C36 99.29(17)
C20 Th1 C36 75.21(17)
C22 Th1 C36 123.24(17)
C3 Th1 C36 139.23(16)
C4 Th1 C36 110.94(17)
C34 Th1 C5 112.42(15)
C35 Th1 C5 77.73(17)
C21 Th1 C5 162.17(16)
C20 Th1 C5 167.60(15)
C22 Th1 C5 141.62(17)
C3 Th1 C5 46.97(16)
C4 Th1 C5 28.78(15)
C36 Th1 C5 94.46(17)
C34 Th1 C2 83.80(17)
C35 Th1 C2 124.58(17)
C21 Th1 C2 115.77(16)
C20 Th1 C2 145.37(16)
C22 Th1 C2 99.53(16)
C3 Th1 C2 28.78(15)
C4 Th1 C2 47.68(15)
C36 Th1 C2 135.49(16)
C5 Th1 C2 46.87(15)
C34 Th1 C1 85.25(15)
C35 Th1 C1 100.45(17)
C21 Th1 C1 134.39(15)
C20 Th1 C1 161.26(15)
C22 Th1 C1 126.67(16)
C3 Th1 C1 47.31(15)
C4 Th1 C1 47.82(14)
C36 Th1 C1 107.01(16)
C5 Th1 C1 28.68(14)
C2 Th1 C1 28.48(15)
C34 Th1 C19 102.22(15)
C35 Th1 C19 85.09(16)
C21 Th1 C19 48.55(14)
C20 Th1 C19 28.75(15)
C22 Th1 C19 47.00(15)
C3 Th1 C19 118.90(15)
C4 Th1 C19 120.93(14)
C36 Th1 C19 83.97(16)
C5 Th1 C19 145.27(14)
C2 Th1 C19 139.80(15)
C1 Th1 C19 166.21(15)

loop_
_geom_bond_atom_site_label_1
_geom_bond_atom_site_label_2
_geom_bond_distance
C1 C5 1.438(7)
C1 C2 1.445(8)
C1 C6 1.541(7)
C1 Th1 2.943(5)
C2 C3 1.431(7)
C2 C10 1.554(8)
C2 Th1 2.932(5)
C3 C4 1.404(7)
C3 Th1 2.805(5)
C3 H3 0.9500
C4 C5 1.410(8)
C4 C14 1.532(7)
C4 Th1 2.819(5)
C5 Th1 2.852(5)
C5 H5 0.9500
C6 C9 1.531(7)
C6 C7 1.536(8)
C6 C8 1.548(8)
C7 H7A 0.9800
C7 H7B 0.9800
C7 H7C 0.9800
C8 H8A 0.9800
C8 H8B 0.9800
C8 H8C 0.9800
C9 H9A 0.9800
C9 H9B 0.9800
C9 H9C 0.9800
C10 C11 1.533(7)
C10 C12 1.536(8)
C10 C13 1.542(8)
C11 H11A 0.9800
C11 H11B 0.9800
C11 H11C 0.9800
C12 H12A 0.9800
C12 H12B 0.9800
C12 H12C 0.9800
C13 H13A 0.9800
C13 H13B 0.9800
C13 H13C 0.9800
C14 C17 1.496(9)
C14 C15 1.512(9)
C14 C16 1.528(8)
C15 H15A 0.9800
C15 H15B 0.9800
C15 H15C 0.9800
C16 H16A 0.9800
C16 H16B 0.9800
C16 H16C 0.9800
C17 H17A 0.9800
C17 H17B 0.9800
C17 H17C 0.9800
C18 C19 1.429(8)
C18 C22 1.452(7)
C18 C23 1.555(8)
C18 Th1 2.987(5)
C19 C20 1.440(7)
C19 C27 1.548(7)
C19 Th1 2.980(5)
C20 C21 1.418(7)
C20 Th1 2.750(5)
C20 H20 0.9500
C21 C22 1.396(8)
C21 C31 1.534(7)
C21 Th1 2.693(5)
C22 Th1 2.754(5)
C22 H22 0.9500
C23 C25 1.525(8)
C23 C24 1.525(8)
C23 C26 1.558(8)
C24 H24A 0.9800
C24 H24B 0.9800
C24 H24C 0.9800
C25 H25A 0.9800
C25 H25B 0.9800
C25 H25C 0.9800
C26 H26A 0.9800
C26 H26B 0.9800
C26 H26C 0.9800
C27 C30 1.531(8)
C27 C29 1.542(8)
C27 C28 1.548(7)
C28 H28A 0.9800
C28 H28B 0.9800
C28 H28C 0.9800
C29 H29A 0.9800
C29 H29B 0.9800
C29 H29C 0.9800
C30 H30A 0.9800
C30 H30B 0.9800
C30 H30C 0.9800
C31 C32 1.528(8)
C31 C34 1.540(7)
C31 C33 1.540(8)
C32 H32A 0.9800
C32 H32B 0.9800
C32 H32C 0.9800
C33 H33A 0.9800
C33 H33B 0.9800
C33 H33C 0.9800
C34 Th1 2.545(5)
C34 H34A 0.9900
C34 H34B 0.9900
C35 C36 1.385(8)
C35 Th1 2.632(6)
C35 H35A 0.9900
C35 H35B 0.9900
C36 C37 1.372(8)
C36 Th1 2.851(6)
C36 H36 0.9500
C37 C38 1.462(8)
C37 Th1 2.984(6)
C37 H37 0.9500
C38 C39 1.397(8)
C38 C43 1.404(8)
C39 C40 1.374(9)
C39 H39 0.9500
C40 C41 1.375(9)
C40 H40 0.9500
C41 C42 1.386(9)
C41 H41 0.9500
C42 C43 1.385(9)
C42 H42 0.9500
C43 H43 0.9500
C44 C45 1.365(9)
C44 C49 1.389(9)
C44 H44 0.9500
C45 C46 1.370(9)
C45 H45 0.9500
C46 C47 1.374(9)
C46 H46 0.9500
C47 C48 1.372(9)
C47 H47 0.9500
C48 C49 1.375(9)
C48 H48 0.9500
C49 H49 0.9500
